data_1501566
loop_
_publ_author_name
'Hung Dang'
'Thierry Maris'
'Ji-Hyun Yi'
'Federico Rosei'
'Antonio Nancy'
'James D. Wuest'

_publ_section_title
;
 Ensuring Homology between 2D and 3D Molecular Crystals
;
_journal_name_full Langmuir
_journal_page_first 11980
_journal_page_last 11985
_journal_paper_doi 10.1021/la702885y
_journal_volume 23
_journal_year 2007
_chemical_compound_source 'Synthesized by the authors. See text'
_chemical_formula_moiety 'C18 H14 O4'
_chemical_formula_sum 'C18 H14 O4'
_chemical_formula_weight 294.29
_chemical_name_systematic
; 
 ? 
;
_space_group_IT_number 96
_symmetry_cell_setting tetragonal
_symmetry_space_group_name_Hall 'P 4nw 2abw'
_symmetry_space_group_name_H-M 'P 43 21 2'
_atom_sites_solution_hydrogens geom
_atom_sites_solution_primary direct
_atom_sites_solution_secondary difmap
_audit_creation_method SHELXL-97
_cell_angle_alpha 90.00
_cell_angle_beta 90.00
_cell_angle_gamma 90.00
_cell_formula_units_Z 4
_cell_length_a 9.7778(2)
_cell_length_b 9.7778(2)
_cell_length_c 14.0111(5)
_cell_measurement_reflns_used 9305
_cell_measurement_temperature 150(2)
_cell_measurement_theta_max 66.73
_cell_measurement_theta_min 5.52
_cell_volume 1339.54(6)
_computing_cell_refinement 'SMART (Bruker, 2003)'
_computing_data_collection 'SMART (Bruker, 2003)'
_computing_data_reduction 'SAINT (Bruker, 2004)'
_computing_molecular_graphics 'SHELXTL (Bruker, 1997)'
_computing_publication_material 'UdMX (local program)'
_computing_structure_refinement 'SHELXL97 (Sheldrick, 1997)'
_computing_structure_solution 'SHELXS97 (Sheldrick, 1997)'
_diffrn_ambient_temperature 150(2)
_diffrn_detector_area_resol_mean 5.5
_diffrn_measured_fraction_theta_full 0.999
_diffrn_measured_fraction_theta_max 0.999
_diffrn_measurement_device_type 'Bruker Microstar'
_diffrn_measurement_method \w
_diffrn_radiation_monochromator 'Helios optics'
_diffrn_radiation_source 'Rotating anode'
_diffrn_radiation_type CuK\a
_diffrn_radiation_wavelength 1.54178
_diffrn_reflns_av_R_equivalents 0.065
_diffrn_reflns_av_sigmaI/netI 0.12
_diffrn_reflns_limit_h_max 11
_diffrn_reflns_limit_h_min -11
_diffrn_reflns_limit_k_max 11
_diffrn_reflns_limit_k_min -11
_diffrn_reflns_limit_l_max 16
_diffrn_reflns_limit_l_min -16
_diffrn_reflns_number 14136
_diffrn_reflns_theta_full 66.74
_diffrn_reflns_theta_max 66.74
_diffrn_reflns_theta_min 5.52
_diffrn_standards_number 5
_exptl_absorpt_coefficient_mu 0.849
_exptl_absorpt_correction_T_max 0.900
_exptl_absorpt_correction_T_min 0.800
_exptl_absorpt_correction_type multi-scan
_exptl_absorpt_process_details 'Sadabs (Sheldrick,1996)'
_exptl_crystal_colour Colorless
_exptl_crystal_density_diffrn 1.459
_exptl_crystal_density_method 'not measured'
_exptl_crystal_description block
_exptl_crystal_F_000 616
_exptl_crystal_size_max 0.22
_exptl_crystal_size_mid 0.22
_exptl_crystal_size_min 0.12
_refine_diff_density_max 0.210
_refine_diff_density_min -0.264
_refine_diff_density_rms 0.062
_refine_ls_abs_structure_details 'Flack H D (1983), 450 Friedel Pairs'
_refine_ls_abs_structure_Flack 0.56(2)
_refine_ls_extinction_method none
_refine_ls_goodness_of_fit_ref 1.023
_refine_ls_hydrogen_treatment constr
_refine_ls_matrix_type full
_refine_ls_number_parameters 104
_refine_ls_number_reflns 1196
_refine_ls_number_restraints 0
_refine_ls_restrained_S_all 1.023
_refine_ls_R_factor_all 0.0564
_refine_ls_R_factor_gt 0.0548
_refine_ls_shift/su_max 0.000
_refine_ls_shift/su_mean 0.000
_refine_ls_structure_factor_coef Fsqd
_refine_ls_weighting_details 'calc w=1/[\s^2^(Fo^2^)+(0.1100P)^2^] where P=(Fo^2^+2Fc^2^)/3'
_refine_ls_weighting_scheme calc
_refine_ls_wR_factor_gt 0.1349
_refine_ls_wR_factor_ref 0.1351
_reflns_number_gt 1118
_reflns_number_total 1196
_reflns_threshold_expression I>2\s(I)
_cod_data_source_file deposit.cif
_cod_data_source_block jw1146
_cod_original_sg_symbol_H-M P43212
_cod_database_code 1501566

loop_
_symmetry_equiv_pos_as_xyz
'x, y, z'
'-x, -y, z+1/2'
'x+1/2, -y+1/2, -z+1/4'
'-x+1/2, y+1/2, -z+3/4'
'-y, -x, -z+1/2'
'y, x, -z'
'y+1/2, -x+1/2, z+1/4'
'-y+1/2, x+1/2, z+3/4'

loop_
_atom_site_label
_atom_site_type_symbol
_atom_site_fract_x
_atom_site_fract_y
_atom_site_fract_z
_atom_site_U_iso_or_equiv
_atom_site_adp_type
_atom_site_occupancy
_atom_site_symmetry_multiplicity
_atom_site_calc_flag
_atom_site_refinement_flags
_atom_site_disorder_assembly
_atom_site_disorder_group
C1 C 0.44603(17) 0.55397(17) 0.2500 0.0288(6) Uani 1 2 d S . .
C2 C 0.55342(16) 0.44658(16) 0.2500 0.0279(6) Uani 1 2 d S . .
C3 C 0.68896(17) 0.48114(16) 0.22990(13) 0.0270(4) Uani 1 1 d . . .
H3 H 0.7124 0.5737 0.2175 0.032 Uiso 1 1 calc R . .
C4 C 0.78961(16) 0.38129(17) 0.22797(13) 0.0275(4) Uani 1 1 d . . .
C5 C 0.75457(17) 0.24543(17) 0.2500 0.0266(6) Uani 1 2 d S . .
C6 C 0.86135(16) 0.13865(16) 0.2500 0.0274(6) Uani 1 2 d S . .
C7 C 1.00027(16) 0.17686(17) 0.25173(15) 0.0282(4) Uani 1 1 d . . .
C8 C 1.10009(16) 0.07516(16) 0.25183(15) 0.0298(4) Uani 1 1 d . . .
H8 H 1.1941 0.0997 0.2532 0.036 Uiso 1 1 calc R . .
C9 C 1.06268(16) -0.06268(16) 0.2500 0.0294(6) Uani 1 2 d S . .
C10 C 1.17007(18) -0.17007(18) 0.2500 0.0324(6) Uani 1 2 d S . .
C11 C 0.93521(15) 0.41274(16) 0.19988(16) 0.0335(5) Uani 1 1 d . . .
H11A H 0.9541 0.5108 0.2116 0.040 Uiso 1 1 calc R . .
H11B H 0.9471 0.3951 0.1308 0.040 Uiso 1 1 calc R . .
C12 C 1.03734(17) 0.32608(15) 0.25600(18) 0.0330(5) Uani 1 1 d . . .
H12A H 1.1302 0.3393 0.2293 0.040 Uiso 1 1 calc R . .
H12B H 1.0386 0.3565 0.3234 0.040 Uiso 1 1 calc R . .
O1 O 0.48247(14) 0.67731(12) 0.23925(12) 0.0385(4) Uani 1 1 d . . .
H1 H 0.4134 0.7280 0.2405 0.058 Uiso 0.50 1 calc P A 1
O2 O 1.29373(13) -0.13334(13) 0.23852(13) 0.0434(5) Uani 1 1 d . . .
H2 H 1.3445 -0.2029 0.2372 0.065 Uiso 0.50 1 calc P B 2

loop_
_atom_site_aniso_label
_atom_site_aniso_U_11
_atom_site_aniso_U_22
_atom_site_aniso_U_33
_atom_site_aniso_U_23
_atom_site_aniso_U_13
_atom_site_aniso_U_12
C1 0.0242(7) 0.0242(7) 0.0381(14) -0.0024(8) -0.0024(8) 0.0030(9)
C2 0.0222(7) 0.0222(7) 0.0395(14) -0.0041(7) -0.0041(7) 0.0021(8)
C3 0.0253(8) 0.0187(7) 0.0371(10) 0.0002(6) 0.0001(7) -0.0012(6)
C4 0.0247(8) 0.0211(8) 0.0367(9) -0.0012(7) -0.0012(6) -0.0013(6)
C5 0.0202(7) 0.0202(7) 0.0395(13) -0.0026(7) -0.0026(7) 0.0008(8)
C6 0.0212(7) 0.0212(7) 0.0399(13) -0.0007(7) -0.0007(7) 0.0004(9)
C7 0.0216(9) 0.0241(9) 0.0391(10) -0.0038(7) 0.0003(7) 0.0007(6)
C8 0.0217(7) 0.0264(8) 0.0414(10) -0.0008(8) 0.0007(7) 0.0010(6)
C9 0.0252(8) 0.0252(8) 0.0379(14) 0.0003(8) 0.0003(8) 0.0040(9)
C10 0.0278(8) 0.0278(8) 0.0414(14) 0.0030(8) 0.0030(8) 0.0034(9)
C11 0.0244(8) 0.0226(7) 0.0535(11) 0.0022(7) 0.0065(8) -0.0011(6)
C12 0.0212(8) 0.0214(8) 0.0564(12) -0.0034(8) 0.0027(8) 0.0002(5)
O1 0.0310(7) 0.0216(6) 0.0629(11) -0.0006(5) -0.0023(6) 0.0024(4)
O2 0.0220(6) 0.0293(7) 0.0789(12) 0.0025(7) 0.0006(6) 0.0058(4)

loop_
_atom_type_symbol
_atom_type_description
_atom_type_scat_dispersion_real
_atom_type_scat_dispersion_imag
_atom_type_scat_source
C C 0.0181 0.0091 'International Tables Vol C Tables 4.2.6.8 and 6.1.1.4'
H H 0.0000 0.0000 'International Tables Vol C Tables 4.2.6.8 and 6.1.1.4'
O O 0.0492 0.0322 'International Tables Vol C Tables 4.2.6.8 and 6.1.1.4'

loop_
_geom_angle_atom_site_label_1
_geom_angle_atom_site_label_2
_geom_angle_atom_site_label_3
_geom_angle_site_symmetry_1
_geom_angle_site_symmetry_3
_geom_angle
_geom_angle_publ_flag
O1 C1 O1 5_665 . 123.4(2) y
O1 C1 C2 5_665 . 118.32(10) y
O1 C1 C2 . . 118.32(10) y
C3 C2 C3 5_665 . 120.0(2) y
C3 C2 C1 5_665 . 120.0(1) y
C3 C2 C1 . . 120.0(1) y
C4 C3 C2 . . 120.47(15) y
C4 C3 H3 . . 119.8 ?
C2 C3 H3 . . 119.8 ?
C3 C4 C5 . . 119.21(15) y
C3 C4 C11 . . 122.09(14) y
C5 C4 C11 . . 118.67(15) y
C4 C5 C4 5_665 . 120.6(2) y
C4 C5 C6 5_665 . 119.72(10) y
C4 C5 C6 . . 119.72(10) y
C7 C6 C7 5_665 . 120.8(2) y
C7 C6 C5 5_665 . 119.61(10) y
C7 C6 C5 . . 119.61(10) y
C8 C7 C6 . . 119.08(15) y
C8 C7 C12 . . 121.55(14) y
C6 C7 C12 . . 119.35(15) y
C7 C8 C9 . . 120.34(15) y
C7 C8 H8 . . 119.8 ?
C9 C8 H8 . . 119.8 ?
C8 C9 C8 . 5_665 120.4(2) y
C8 C9 C10 . . 119.81(10) y
C8 C9 C10 5_665 . 119.81(10) y
O2 C10 O2 5_665 . 123.6(2) y
O2 C10 C9 5_665 . 118.21(10) y
O2 C10 C9 . . 118.21(10) y
C4 C11 C12 . . 111.68(15) y
C4 C11 H11A . . 109.3 ?
C12 C11 H11A . . 109.3 ?
C4 C11 H11B . . 109.3 ?
C12 C11 H11B . . 109.3 ?
H11A C11 H11B . . 107.9 ?
C7 C12 C11 . . 111.10(15) y
C7 C12 H12A . . 109.4 ?
C11 C12 H12A . . 109.4 ?
C7 C12 H12B . . 109.4 ?
C11 C12 H12B . . 109.4 ?
H12A C12 H12B . . 108 ?
C1 O1 H1 . . 109.5 ?
C10 O2 H2 . . 109.5 ?

loop_
_geom_bond_atom_site_label_1
_geom_bond_atom_site_label_2
_geom_bond_site_symmetry_2
_geom_bond_distance
_geom_bond_publ_flag
C1 O1 5_665 1.2665(15) y
C1 O1 . 1.2665(15) y
C1 C2 . 1.485(3) y
C2 C3 5_665 1.3964(18) y
C2 C3 . 1.3964(18) y
C3 C4 . 1.386(2) y
C3 H3 . 0.95 ?
C4 C5 . 1.406(2) y
C4 C11 . 1.509(2) y
C5 C4 5_665 1.406(2) y
C5 C6 . 1.477(3) y
C6 C7 5_665 1.4089(18) y
C6 C7 . 1.4089(18) y
C7 C8 . 1.393(2) y
C7 C12 . 1.5046(19) y
C8 C9 . 1.3967(18) y
C8 H8 . 0.95 ?
C9 C8 5_665 1.3968(18) y
C9 C10 . 1.485(3) y
C10 O2 5_665 1.2715(18) y
C10 O2 . 1.2715(18) y
C11 C12 . 1.528(3) y
C11 H11a . 0.99 ?
C11 H11b . 0.99 ?
C12 H12a . 0.99 ?
C12 H12b . 0.99 ?
O1 H1 . 0.84 ?
O2 H2 . 0.84 ?

loop_
_geom_hbond_atom_site_label_D
_geom_hbond_atom_site_label_H
_geom_hbond_atom_site_label_A
_geom_hbond_distance_DH
_geom_hbond_distance_HA
_geom_hbond_distance_DA
_geom_hbond_angle_DHA
_geom_hbond_site_symmetry_A
O2 H2 O1 0.84 1.79 2.6141(17) 166.8 1_645

loop_
_geom_torsion_atom_site_label_1
_geom_torsion_atom_site_label_2
_geom_torsion_atom_site_label_3
_geom_torsion_atom_site_label_4
_geom_torsion_site_symmetry_1
_geom_torsion_site_symmetry_4
_geom_torsion
_geom_torsion_publ_flag
O1 C1 C2 C3 5_665 5_665 -5.70(12) y
O1 C1 C2 C3 . 5_665 174.30(12) y
O1 C1 C2 C3 5_665 . 174.30(12) y
O1 C1 C2 C3 . . -5.70(12) y
C3 C2 C3 C4 5_665 . 1.20(13) y
C1 C2 C3 C4 . . -178.80(13) y
C2 C3 C4 C5 . . -2.4(2) y
C2 C3 C4 C11 . . 175.65(14) y
C3 C4 C5 C4 . 5_665 1.17(12) y
C11 C4 C5 C4 . 5_665 -176.90(18) y
C3 C4 C5 C6 . . -178.83(12) y
C11 C4 C5 C6 . . 3.10(18) y
C4 C5 C6 C7 5_665 5_665 15.77(13) y
C4 C5 C6 C7 . 5_665 -164.23(13) y
C4 C5 C6 C7 5_665 . -164.23(13) y
C4 C5 C6 C7 . . 15.77(13) y
C7 C6 C7 C8 5_665 . -0.08(14) y
C5 C6 C7 C8 . . 179.92(14) y
C7 C6 C7 C12 5_665 . -178.5(2) y
C5 C6 C7 C12 . . 1.5(2) y
C6 C7 C8 C9 . . 0.2(3) y
C12 C7 C8 C9 . . 178.55(17) y
C7 C8 C9 C8 . 5_665 -0.08(15) y
C7 C8 C9 C10 . . 179.92(15) y
C8 C9 C10 O2 . 5_665 170.53(13) y
C8 C9 C10 O2 5_665 5_665 -9.47(13) y
C8 C9 C10 O2 . . -9.47(13) y
C8 C9 C10 O2 5_665 . 170.53(13) y
C3 C4 C11 C12 . . 145.43(19) y
C5 C4 C11 C12 . . -36.6(2) y
C8 C7 C12 C11 . . 146.89(19) y
C6 C7 C12 C11 . . -34.7(3) y
C4 C11 C12 C7 . . 50.8(2) y
